data_7129071
loop_
_publ_author_name
'Guo, Zhifang'
'Blair, Victoria L.'
'Deacon, Glen B.'
'Junk, Peter C.'

_publ_section_title
;
 A simple one-pot route to stable formamidinatoiodidolanthanoid(III)
 complexes from lanthanoid metals.
;
_journal_issue 87
_journal_name_full 'Chemical communications (Cambridge, England)'
_journal_page_first 11513
_journal_page_last 11516
_journal_paper_doi 10.1039/d1cc04080d
_journal_volume 57
_journal_year 2021
_chemical_formula_moiety 'C25 H31 F4 I2 N2 Nd O3'
_chemical_formula_sum 'C25 H31 F4 I2 N2 Nd O3'
_chemical_formula_weight 881.56
_space_group_crystal_system monoclinic
_space_group_IT_number 14
_space_group_name_Hall '-P 2ybc'
_space_group_name_H-M_alt 'P 1 21/c 1'
_atom_sites_solution_hydrogens geom
_atom_sites_solution_primary dual
_audit_creation_date 2021-09-04
_audit_creation_method
;
Olex2 1.3
(compiled 2020.11.12 svn.r5f609507 for OlexSys, GUI svn.r6272)
;
_audit_update_record
;
2021-10-04 deposited with the CCDC.	2021-10-08 downloaded from the CCDC.
;
_cell_angle_alpha 90
_cell_angle_beta 91.727(3)
_cell_angle_gamma 90
_cell_formula_units_Z 4
_cell_length_a 12.8662(9)
_cell_length_b 9.4950(6)
_cell_length_c 23.7380(16)
_cell_measurement_reflns_used 9882
_cell_measurement_temperature 123(2)
_cell_measurement_theta_max 28.37
_cell_measurement_theta_min 2.31
_cell_volume 2898.6(3)
_computing_cell_refinement 'Bruker Apex2 v2014.7-1 (Bruker AXS, 2014)'
_computing_data_collection 'Bruker Apex2 v2014.7-1 (Bruker AXS, 2014)'
_computing_data_reduction 'Bruker Apex2 v2014.7-1 (Bruker AXS, 2014)'
_computing_molecular_graphics 'Olex2 1.3 (Dolomanov et al., 2009)'
_computing_publication_material 'Olex2 1.3 (Dolomanov et al., 2009)'
_computing_structure_refinement 'SHELXL 2018/3 (Sheldrick, 2015)'
_computing_structure_solution 'SHELXT 2014/5 (Sheldrick, 2014)'
_diffrn_ambient_temperature 123(2)
_diffrn_measured_fraction_theta_full 0.998
_diffrn_measured_fraction_theta_max 0.998
_diffrn_measurement_device_type 'Bruker APEX-II CCD'
_diffrn_measurement_method '\f and \w scans'
_diffrn_radiation_type MoK\a
_diffrn_radiation_wavelength 0.71073
_diffrn_reflns_av_R_equivalents 0.0150
_diffrn_reflns_av_unetI/netI 0.0151
_diffrn_reflns_Laue_measured_fraction_full 0.998
_diffrn_reflns_Laue_measured_fraction_max 0.998
_diffrn_reflns_limit_h_max 17
_diffrn_reflns_limit_h_min -17
_diffrn_reflns_limit_k_max 12
_diffrn_reflns_limit_k_min -12
_diffrn_reflns_limit_l_max 31
_diffrn_reflns_limit_l_min -16
_diffrn_reflns_number 22302
_diffrn_reflns_point_group_measured_fraction_full 0.998
_diffrn_reflns_point_group_measured_fraction_max 0.998
_diffrn_reflns_theta_full 25.242
_diffrn_reflns_theta_max 28.372
_diffrn_reflns_theta_min 2.666
_diffrn_source 'X-ray tube'
_diffrn_standards_number 0
_exptl_absorpt_coefficient_mu 3.976
_exptl_absorpt_correction_T_max 0.7457
_exptl_absorpt_correction_T_min 0.4840
_exptl_absorpt_correction_type multi-scan
_exptl_absorpt_process_details 'SADABS-2014/3 (Bruker,2014/3)'
_exptl_crystal_colour colourless
_exptl_crystal_colour_primary colourless
_exptl_crystal_density_diffrn 2.020
_exptl_crystal_description block
_exptl_crystal_F_000 1684
_exptl_crystal_size_max 0.15
_exptl_crystal_size_mid 0.12
_exptl_crystal_size_min 0.1
_refine_diff_density_max 0.388
_refine_diff_density_min -0.422
_refine_diff_density_rms 0.067
_refine_ls_extinction_method none
_refine_ls_goodness_of_fit_ref 1.117
_refine_ls_hydrogen_treatment constr
_refine_ls_matrix_type full
_refine_ls_number_parameters 334
_refine_ls_number_reflns 7251
_refine_ls_number_restraints 0
_refine_ls_restrained_S_all 1.117
_refine_ls_R_factor_all 0.0170
_refine_ls_R_factor_gt 0.0153
_refine_ls_shift/su_max 0.002
_refine_ls_shift/su_mean 0.000
_refine_ls_structure_factor_coef Fsqd
_refine_ls_weighting_details 'w=1/[\s^2^(Fo^2^)+(0.0068P)^2^+2.7416P] where P=(Fo^2^+2Fc^2^)/3'
_refine_ls_weighting_scheme calc
_refine_ls_wR_factor_gt 0.0315
_refine_ls_wR_factor_ref 0.0320
_reflns_Friedel_coverage 0.000
_reflns_number_gt 6893
_reflns_number_total 7251
_reflns_threshold_expression 'I > 2\s(I)'
_cod_data_source_file d1cc04080d2.cif
_cod_data_source_block 11
_cod_depositor_comments 'Adding full bibliography for 7129070--7129084.cif.'
_cod_database_code 7129071
_shelx_shelxl_version_number 2018/3
_shelx_space_group_comment
;
The symmetry employed for this shelxl refinement is uniquely defined
by the following loop, which should always be used as a source of
symmetry information in preference to the above space-group names.
They are only intended as comments.
;
_shelx_estimated_absorpt_t_max 0.692
_shelx_estimated_absorpt_t_min 0.587
_olex2_refinement_description
;
1.a Secondary CH2 refined with riding coordinates:
 C23(H23A,H23B), C24(H24A,H24B), C25(H25A,H25B), C18(H18A,H18B), C21(H21A,
 H21B), C17(H17A,H17B), C22(H22A,H22B), C19(H19A,H19B), C15(H15A,H15B),
 C14(H14A,H14B), C16(H16A,H16B), C20(H20A,H20B)
1.b Aromatic/amide H refined with riding coordinates:
 C7(H7), C11(H11), C2(H2), C3(H3), C10(H10), C4(H4), C12(H12)
;
_olex2_submission_special_instructions 'No special instructions were received'

loop_
_space_group_symop_operation_xyz
'x, y, z'
'-x, y+1/2, -z+1/2'
'-x, -y, -z'
'x, -y-1/2, z-1/2'

loop_
_atom_site_label
_atom_site_type_symbol
_atom_site_fract_x
_atom_site_fract_y
_atom_site_fract_z
_atom_site_U_iso_or_equiv
_atom_site_adp_type
_atom_site_occupancy
_atom_site_site_symmetry_order
_atom_site_calc_flag
_atom_site_refinement_flags_posn
_atom_site_refinement_flags_adp
_atom_site_refinement_flags_occupancy
_atom_site_disorder_assembly
_atom_site_disorder_group
Nd1 Nd 0.74516(2) 0.67060(2) 0.37609(2) 0.00935(2) Uani 1 1 d . . . . .
I1 I 0.78925(2) 0.51510(2) 0.48813(2) 0.01697(3) Uani 1 1 d . . . . .
I2 I 0.70449(2) 0.78090(2) 0.25510(2) 0.02281(3) Uani 1 1 d . . . . .
F1 F 0.52656(8) 0.73763(12) 0.49334(5) 0.0217(2) Uani 1 1 d . . . . .
F4 F 0.96550(8) 0.90968(13) 0.32148(4) 0.0230(2) Uani 1 1 d . . . . .
F3 F 0.86289(8) 1.09979(12) 0.49422(4) 0.0218(2) Uani 1 1 d . . . . .
O2 O 0.74137(9) 0.43196(13) 0.33076(5) 0.0158(2) Uani 1 1 d . . . . .
O3 O 0.92472(9) 0.61602(14) 0.35547(5) 0.0159(2) Uani 1 1 d . . . . .
F2 F 0.56136(9) 1.08485(13) 0.35464(5) 0.0303(3) Uani 1 1 d . . . . .
O1 O 0.56481(9) 0.58228(13) 0.37504(5) 0.0143(2) Uani 1 1 d . . . . .
N1 N 0.82249(11) 0.90703(16) 0.40518(6) 0.0141(3) Uani 1 1 d . . . . .
C23 C 0.42787(13) 0.4195(2) 0.38667(8) 0.0170(3) Uani 1 1 d . . . . .
H23A H 0.384254 0.379269 0.416317 0.020 Uiso 1 1 calc R U . . .
H23B H 0.434939 0.349502 0.356113 0.020 Uiso 1 1 calc R U . . .
C24 C 0.38287(13) 0.5568(2) 0.36425(8) 0.0167(3) Uani 1 1 d . . . . .
H24A H 0.327507 0.539748 0.335183 0.020 Uiso 1 1 calc R U . . .
H24B H 0.354416 0.614466 0.394922 0.020 Uiso 1 1 calc R U . . .
N2 N 0.65286(11) 0.86504(16) 0.41891(6) 0.0144(3) Uani 1 1 d . . . . .
C25 C 0.47659(12) 0.6266(2) 0.33923(7) 0.0158(3) Uani 1 1 d . . . . .
H25A H 0.485389 0.595248 0.299883 0.019 Uiso 1 1 calc R U . . .
H25B H 0.469211 0.730347 0.339668 0.019 Uiso 1 1 calc R U . . .
C18 C 0.80040(15) 0.3094(2) 0.34889(8) 0.0201(4) Uani 1 1 d . . . . .
H18A H 0.763297 0.257004 0.378222 0.024 Uiso 1 1 calc R U . . .
H18B H 0.869696 0.337343 0.364343 0.024 Uiso 1 1 calc R U . . .
C21 C 0.66807(15) 0.3822(2) 0.28776(8) 0.0222(4) Uani 1 1 d . . . . .
H21A H 0.644658 0.460416 0.262866 0.027 Uiso 1 1 calc R U . . .
H21B H 0.606579 0.339017 0.304939 0.027 Uiso 1 1 calc R U . . .
C7 C 0.73012(13) 0.95632(19) 0.41827(7) 0.0143(3) Uani 1 1 d . . . . .
H7 H 0.719898 1.052993 0.426808 0.017 Uiso 1 1 calc R U . . .
C11 C 1.08336(14) 1.1782(2) 0.40936(8) 0.0205(4) Uani 1 1 d . . . . .
H11 H 1.142207 1.238632 0.410013 0.025 Uiso 1 1 calc R U . . .
C17 C 0.96419(14) 0.5755(2) 0.30093(8) 0.0199(4) Uani 1 1 d . . . . .
H17A H 0.970049 0.658502 0.275979 0.024 Uiso 1 1 calc R U . . .
H17B H 0.918042 0.505153 0.282223 0.024 Uiso 1 1 calc R U . . .
C2 C 0.37876(13) 0.8623(2) 0.46217(8) 0.0193(4) Uani 1 1 d . . . . .
H2 H 0.337116 0.810087 0.487096 0.023 Uiso 1 1 calc R U . . .
C3 C 0.33522(14) 0.9646(2) 0.42740(9) 0.0245(4) Uani 1 1 d . . . . .
H3 H 0.262726 0.983106 0.428336 0.029 Uiso 1 1 calc R U . . .
C10 C 1.06740(13) 1.0849(2) 0.36524(8) 0.0196(4) Uani 1 1 d . . . . .
H10 H 1.114853 1.080193 0.335398 0.024 Uiso 1 1 calc R U . . .
C4 C 0.39654(15) 1.0404(2) 0.39121(9) 0.0243(4) Uani 1 1 d . . . . .
H4 H 0.366846 1.110483 0.367139 0.029 Uiso 1 1 calc R U . . .
C22 C 0.53287(13) 0.4643(2) 0.41048(7) 0.0162(3) Uani 1 1 d . . . . .
H22A H 0.527701 0.494491 0.450215 0.019 Uiso 1 1 calc R U . . .
H22B H 0.583399 0.385924 0.408662 0.019 Uiso 1 1 calc R U . . .
C9 C 0.98126(13) 0.99881(19) 0.36546(7) 0.0159(3) Uani 1 1 d . . . . .
C1 C 0.48392(13) 0.83814(19) 0.45975(7) 0.0148(3) Uani 1 1 d . . . . .
C19 C 0.81085(16) 0.2198(2) 0.29625(9) 0.0274(4) Uani 1 1 d . . . . .
H19A H 0.880774 0.230774 0.280506 0.033 Uiso 1 1 calc R U . . .
H19B H 0.799152 0.119090 0.304734 0.033 Uiso 1 1 calc R U . . .
C8 C 0.90750(12) 0.99930(19) 0.40745(7) 0.0140(3) Uani 1 1 d . . . . .
C15 C 1.10794(15) 0.6070(3) 0.36184(9) 0.0416(7) Uani 1 1 d . . . . .
H15A H 1.134925 0.697150 0.347239 0.050 Uiso 1 1 calc R U . . .
H15B H 1.163472 0.559949 0.384642 0.050 Uiso 1 1 calc R U . . .
C14 C 1.01194(13) 0.6306(3) 0.39603(8) 0.0244(4) Uani 1 1 d . . . . .
H14A H 1.007532 0.559511 0.426388 0.029 Uiso 1 1 calc R U . . .
H14B H 1.012816 0.725671 0.413138 0.029 Uiso 1 1 calc R U . . .
C5 C 0.50145(14) 1.0119(2) 0.39088(8) 0.0195(4) Uani 1 1 d . . . . .
C16 C 1.06910(17) 0.5137(3) 0.31454(9) 0.0362(6) Uani 1 1 d . . . . .
H16A H 1.114851 0.518848 0.281808 0.043 Uiso 1 1 calc R U . . .
H16B H 1.063572 0.414460 0.326907 0.043 Uiso 1 1 calc R U . . .
C6 C 0.54977(12) 0.90913(18) 0.42410(7) 0.0140(3) Uani 1 1 d . . . . .
C12 C 1.01363(14) 1.1835(2) 0.45259(8) 0.0196(4) Uani 1 1 d . . . . .
H12 H 1.024181 1.247374 0.483035 0.023 Uiso 1 1 calc R U . . .
C20 C 0.7277(2) 0.2750(3) 0.25557(10) 0.0469(7) Uani 1 1 d . . . . .
H20A H 0.759613 0.318756 0.222403 0.056 Uiso 1 1 calc R U . . .
H20B H 0.681413 0.197689 0.242458 0.056 Uiso 1 1 calc R U . . .
C13 C 0.92881(13) 1.0951(2) 0.45088(7) 0.0160(3) Uani 1 1 d . . . . .

loop_
_atom_site_aniso_label
_atom_site_aniso_U_11
_atom_site_aniso_U_22
_atom_site_aniso_U_33
_atom_site_aniso_U_23
_atom_site_aniso_U_13
_atom_site_aniso_U_12
Nd1 0.00748(4) 0.01035(4) 0.01019(4) 0.00052(3) -0.00041(3) 0.00002(3)
I1 0.01545(5) 0.02369(6) 0.01160(5) 0.00469(4) -0.00221(4) -0.00173(4)
I2 0.02539(6) 0.02696(7) 0.01568(6) 0.00979(5) -0.00612(4) -0.00658(5)
F1 0.0209(5) 0.0233(6) 0.0210(5) 0.0077(5) 0.0018(4) 0.0006(4)
F4 0.0221(5) 0.0280(6) 0.0192(5) -0.0068(5) 0.0047(4) -0.0067(5)
F3 0.0212(5) 0.0250(6) 0.0195(5) -0.0054(5) 0.0042(4) -0.0038(5)
O2 0.0160(5) 0.0117(6) 0.0193(6) -0.0033(5) -0.0037(5) 0.0024(5)
O3 0.0094(5) 0.0242(7) 0.0142(6) 0.0006(5) 0.0015(4) 0.0018(5)
F2 0.0245(6) 0.0250(7) 0.0417(7) 0.0178(6) 0.0061(5) -0.0001(5)
O1 0.0099(5) 0.0157(6) 0.0170(6) 0.0036(5) -0.0026(4) -0.0027(5)
N1 0.0113(6) 0.0133(7) 0.0178(7) -0.0013(6) 0.0012(5) -0.0018(5)
C23 0.0145(7) 0.0179(9) 0.0185(8) 0.0015(7) -0.0012(6) -0.0050(7)
C24 0.0099(7) 0.0197(9) 0.0203(8) -0.0026(7) -0.0013(6) -0.0016(6)
N2 0.0113(6) 0.0119(7) 0.0202(7) -0.0012(6) 0.0028(5) 0.0001(5)
C25 0.0112(7) 0.0184(9) 0.0176(8) 0.0032(7) -0.0037(6) 0.0004(6)
C18 0.0231(9) 0.0137(9) 0.0235(9) 0.0003(7) -0.0016(7) 0.0057(7)
C21 0.0217(9) 0.0220(10) 0.0226(9) -0.0077(8) -0.0060(7) 0.0015(7)
C7 0.0162(7) 0.0119(8) 0.0147(8) -0.0008(6) 0.0006(6) -0.0004(6)
C11 0.0147(8) 0.0189(9) 0.0276(10) 0.0049(8) -0.0036(7) -0.0052(7)
C17 0.0201(8) 0.0236(10) 0.0163(8) 0.0009(7) 0.0069(7) 0.0028(7)
C2 0.0152(8) 0.0201(10) 0.0229(9) -0.0039(7) 0.0056(7) -0.0014(7)
C3 0.0132(8) 0.0221(10) 0.0385(11) -0.0045(9) 0.0033(8) 0.0024(7)
C10 0.0138(8) 0.0227(10) 0.0224(9) 0.0043(8) 0.0018(7) -0.0031(7)
C4 0.0194(9) 0.0158(10) 0.0373(11) 0.0033(8) -0.0029(8) 0.0046(7)
C22 0.0149(7) 0.0167(9) 0.0169(8) 0.0046(7) -0.0005(6) -0.0027(7)
C9 0.0159(8) 0.0158(9) 0.0160(8) -0.0003(7) -0.0004(6) -0.0008(7)
C1 0.0163(8) 0.0128(9) 0.0154(8) -0.0026(6) 0.0011(6) -0.0004(6)
C19 0.0282(10) 0.0225(11) 0.0313(11) -0.0096(9) -0.0018(8) 0.0085(8)
C8 0.0116(7) 0.0127(8) 0.0175(8) 0.0025(6) -0.0015(6) -0.0009(6)
C15 0.0093(8) 0.089(2) 0.0264(11) 0.0246(12) 0.0035(8) 0.0065(10)
C14 0.0102(7) 0.0455(13) 0.0172(9) 0.0076(8) -0.0023(7) 0.0006(8)
C5 0.0180(8) 0.0137(9) 0.0270(10) 0.0029(7) 0.0038(7) -0.0010(7)
C16 0.0336(11) 0.0450(14) 0.0312(11) 0.0188(10) 0.0199(9) 0.0256(10)
C6 0.0127(7) 0.0107(8) 0.0188(8) -0.0039(6) 0.0019(6) 0.0000(6)
C12 0.0193(8) 0.0169(9) 0.0222(9) -0.0022(7) -0.0053(7) -0.0028(7)
C20 0.0558(16) 0.0551(17) 0.0289(12) -0.0236(12) -0.0160(11) 0.0322(14)
C13 0.0152(7) 0.0161(9) 0.0166(8) 0.0014(7) 0.0000(6) 0.0003(7)

loop_
_atom_type_symbol
_atom_type_description
_atom_type_scat_dispersion_real
_atom_type_scat_dispersion_imag
_atom_type_scat_source
C C 0.0033 0.0016 'International Tables Vol C Tables 4.2.6.8 and 6.1.1.4'
H H 0.0000 0.0000 'International Tables Vol C Tables 4.2.6.8 and 6.1.1.4'
F F 0.0171 0.0103 'International Tables Vol C Tables 4.2.6.8 and 6.1.1.4'
I I -0.4742 1.8119 'International Tables Vol C Tables 4.2.6.8 and 6.1.1.4'
N N 0.0061 0.0033 'International Tables Vol C Tables 4.2.6.8 and 6.1.1.4'
Nd Nd -0.1943 3.0179 'International Tables Vol C Tables 4.2.6.8 and 6.1.1.4'
O O 0.0106 0.0060 'International Tables Vol C Tables 4.2.6.8 and 6.1.1.4'

loop_
_geom_angle_atom_site_label_1
_geom_angle_atom_site_label_2
_geom_angle_atom_site_label_3
_geom_angle
_geom_angle_site_symmetry_1
_geom_angle_site_symmetry_3
_geom_angle_publ_flag
I1 Nd1 I2 171.043(5) . . ?
O2 Nd1 I1 86.45(3) . . ?
O2 Nd1 I2 84.65(3) . . ?
O2 Nd1 N1 156.42(4) . . ?
O3 Nd1 I1 85.43(3) . . ?
O3 Nd1 I2 91.17(3) . . ?
O3 Nd1 O2 74.18(4) . . ?
O3 Nd1 O1 145.55(4) . . ?
O3 Nd1 N1 82.90(4) . . ?
O3 Nd1 N2 136.39(5) . . ?
O1 Nd1 I1 89.69(3) . . ?
O1 Nd1 I2 88.45(3) . . ?
O1 Nd1 O2 71.48(4) . . ?
O1 Nd1 N1 131.54(4) . . ?
N1 Nd1 I1 97.37(3) . . ?
N1 Nd1 I2 90.41(3) . . ?
N2 Nd1 I1 94.74(4) . . ?
N2 Nd1 I2 93.44(4) . . ?
N2 Nd1 O2 149.42(4) . . ?
N2 Nd1 O1 77.96(4) . . ?
N2 Nd1 N1 53.75(5) . . ?
C18 O2 Nd1 126.53(10) . . ?
C21 O2 Nd1 126.93(10) . . ?
C21 O2 C18 105.80(14) . . ?
C17 O3 Nd1 126.44(10) . . ?
C17 O3 C14 109.20(13) . . ?
C14 O3 Nd1 124.19(10) . . ?
C25 O1 Nd1 128.52(10) . . ?
C25 O1 C22 109.13(12) . . ?
C22 O1 Nd1 122.24(9) . . ?
C7 N1 Nd1 91.67(10) . . ?
C7 N1 C8 118.39(15) . . ?
C8 N1 Nd1 149.44(11) . . ?
H23A C23 H23B 109.2 . . ?
C24 C23 H23A 111.3 . . ?
C24 C23 H23B 111.3 . . ?
C22 C23 H23A 111.3 . . ?
C22 C23 H23B 111.3 . . ?
C22 C23 C24 102.54(14) . . ?
C23 C24 H24A 111.3 . . ?
C23 C24 H24B 111.3 . . ?
H24A C24 H24B 109.2 . . ?
C25 C24 C23 102.35(13) . . ?
C25 C24 H24A 111.3 . . ?
C25 C24 H24B 111.3 . . ?
C7 N2 Nd1 96.68(11) . . ?
C7 N2 C6 121.39(15) . . ?
C6 N2 Nd1 137.66(11) . . ?
O1 C25 C24 105.08(13) . . ?
O1 C25 H25A 110.7 . . ?
O1 C25 H25B 110.7 . . ?
C24 C25 H25A 110.7 . . ?
C24 C25 H25B 110.7 . . ?
H25A C25 H25B 108.8 . . ?
O2 C18 H18A 110.7 . . ?
O2 C18 H18B 110.7 . . ?
O2 C18 C19 105.29(15) . . ?
H18A C18 H18B 108.8 . . ?
C19 C18 H18A 110.7 . . ?
C19 C18 H18B 110.7 . . ?
O2 C21 H21A 110.9 . . ?
O2 C21 H21B 110.9 . . ?
O2 C21 C20 104.36(16) . . ?
H21A C21 H21B 108.9 . . ?
C20 C21 H21A 110.9 . . ?
C20 C21 H21B 110.9 . . ?
N1 C7 H7 121.5 . . ?
N2 C7 N1 116.92(16) . . ?
N2 C7 H7 121.5 . . ?
C10 C11 H11 120.0 . . ?
C10 C11 C12 120.03(17) . . ?
C12 C11 H11 120.0 . . ?
O3 C17 H17A 110.9 . . ?
O3 C17 H17B 110.9 . . ?
O3 C17 C16 104.35(15) . . ?
H17A C17 H17B 108.9 . . ?
C16 C17 H17A 110.9 . . ?
C16 C17 H17B 110.9 . . ?
C3 C2 H2 120.9 . . ?
C1 C2 H2 120.9 . . ?
C1 C2 C3 118.30(17) . . ?
C2 C3 H3 119.8 . . ?
C2 C3 C4 120.46(17) . . ?
C4 C3 H3 119.8 . . ?
C11 C10 H10 120.7 . . ?
C9 C10 C11 118.58(17) . . ?
C9 C10 H10 120.7 . . ?
C3 C4 H4 120.7 . . ?
C5 C4 C3 118.58(18) . . ?
C5 C4 H4 120.7 . . ?
O1 C22 C23 105.27(13) . . ?
O1 C22 H22A 110.7 . . ?
O1 C22 H22B 110.7 . . ?
C23 C22 H22A 110.7 . . ?
C23 C22 H22B 110.7 . . ?
H22A C22 H22B 108.8 . . ?
F4 C9 C10 118.00(16) . . ?
F4 C9 C8 117.57(15) . . ?
C10 C9 C8 124.41(17) . . ?
F1 C1 C2 118.45(16) . . ?
F1 C1 C6 117.28(15) . . ?
C2 C1 C6 124.26(17) . . ?
C18 C19 H19A 110.8 . . ?
C18 C19 H19B 110.8 . . ?
H19A C19 H19B 108.9 . . ?
C20 C19 C18 104.63(16) . . ?
C20 C19 H19A 110.8 . . ?
C20 C19 H19B 110.8 . . ?
C9 C8 N1 121.13(16) . . ?
C13 C8 N1 124.85(16) . . ?
C13 C8 C9 113.99(16) . . ?
H15A C15 H15B 109.1 . . ?
C14 C15 H15A 111.1 . . ?
C14 C15 H15B 111.1 . . ?
C16 C15 H15A 111.1 . . ?
C16 C15 H15B 111.1 . . ?
C16 C15 C14 103.24(17) . . ?
O3 C14 C15 104.77(15) . . ?
O3 C14 H14A 110.8 . . ?
O3 C14 H14B 110.8 . . ?
C15 C14 H14A 110.8 . . ?
C15 C14 H14B 110.8 . . ?
H14A C14 H14B 108.9 . . ?
F2 C5 C4 118.53(17) . . ?
F2 C5 C6 117.62(15) . . ?
C4 C5 C6 123.81(18) . . ?
C17 C16 C15 101.94(18) . . ?
C17 C16 H16A 111.4 . . ?
C17 C16 H16B 111.4 . . ?
C15 C16 H16A 111.4 . . ?
C15 C16 H16B 111.4 . . ?
H16A C16 H16B 109.2 . . ?
C1 C6 N2 120.35(16) . . ?
C5 C6 N2 124.67(16) . . ?
C5 C6 C1 114.56(15) . . ?
C11 C12 H12 120.4 . . ?
C13 C12 C11 119.13(18) . . ?
C13 C12 H12 120.4 . . ?
C21 C20 C19 105.84(17) . . ?
C21 C20 H20A 110.6 . . ?
C21 C20 H20B 110.6 . . ?
C19 C20 H20A 110.6 . . ?
C19 C20 H20B 110.6 . . ?
H20A C20 H20B 108.7 . . ?
F3 C13 C8 117.97(15) . . ?
F3 C13 C12 118.17(16) . . ?
C12 C13 C8 123.85(17) . . ?

loop_
_geom_bond_atom_site_label_1
_geom_bond_atom_site_label_2
_geom_bond_distance
_geom_bond_site_symmetry_2
_geom_bond_publ_flag
Nd1 I1 3.0796(2) . ?
Nd1 I2 3.0869(2) . ?
Nd1 O2 2.5083(12) . ?
Nd1 O3 2.4319(11) . ?
Nd1 O1 2.4667(11) . ?
Nd1 N1 2.5426(15) . ?
Nd1 N2 2.4341(15) . ?
F1 C1 1.350(2) . ?
F4 C9 1.355(2) . ?
F3 C13 1.354(2) . ?
O2 C18 1.448(2) . ?
O2 C21 1.448(2) . ?
O3 C17 1.456(2) . ?
O3 C14 1.463(2) . ?
F2 C5 1.362(2) . ?
O1 C25 1.4593(19) . ?
O1 C22 1.467(2) . ?
N1 C7 1.323(2) . ?
N1 C8 1.401(2) . ?
C23 H23A 0.9900 . ?
C23 H23B 0.9900 . ?
C23 C24 1.516(3) . ?
C23 C22 1.510(2) . ?
C24 H24A 0.9900 . ?
C24 H24B 0.9900 . ?
C24 C25 1.513(2) . ?
N2 C7 1.319(2) . ?
N2 C6 1.400(2) . ?
C25 H25A 0.9900 . ?
C25 H25B 0.9900 . ?
C18 H18A 0.9900 . ?
C18 H18B 0.9900 . ?
C18 C19 1.521(3) . ?
C21 H21A 0.9900 . ?
C21 H21B 0.9900 . ?
C21 C20 1.498(3) . ?
C7 H7 0.9500 . ?
C11 H11 0.9500 . ?
C11 C10 1.382(3) . ?
C11 C12 1.384(3) . ?
C17 H17A 0.9900 . ?
C17 H17B 0.9900 . ?
C17 C16 1.498(3) . ?
C2 H2 0.9500 . ?
C2 C3 1.382(3) . ?
C2 C1 1.375(2) . ?
C3 H3 0.9500 . ?
C3 C4 1.385(3) . ?
C10 H10 0.9500 . ?
C10 C9 1.377(2) . ?
C4 H4 0.9500 . ?
C4 C5 1.377(3) . ?
C22 H22A 0.9900 . ?
C22 H22B 0.9900 . ?
C9 C8 1.397(2) . ?
C1 C6 1.390(2) . ?
C19 H19A 0.9900 . ?
C19 H19B 0.9900 . ?
C19 C20 1.513(3) . ?
C8 C13 1.396(2) . ?
C15 H15A 0.9900 . ?
C15 H15B 0.9900 . ?
C15 C14 1.515(3) . ?
C15 C16 1.504(4) . ?
C14 H14A 0.9900 . ?
C14 H14B 0.9900 . ?
C5 C6 1.390(3) . ?
C16 H16A 0.9900 . ?
C16 H16B 0.9900 . ?
C12 H12 0.9500 . ?
C12 C13 1.376(2) . ?
C20 H20A 0.9900 . ?
C20 H20B 0.9900 . ?

loop_
_geom_torsion_atom_site_label_1
_geom_torsion_atom_site_label_2
_geom_torsion_atom_site_label_3
_geom_torsion_atom_site_label_4
_geom_torsion
_geom_torsion_site_symmetry_1
_geom_torsion_site_symmetry_2
_geom_torsion_site_symmetry_3
_geom_torsion_site_symmetry_4
_geom_torsion_publ_flag
Nd1 O2 C18 C19 -154.50(12) . . . . ?
Nd1 O2 C21 C20 151.40(16) . . . . ?
Nd1 O3 C17 C16 -163.71(13) . . . . ?
Nd1 O3 C14 C15 -171.42(15) . . . . ?
Nd1 O1 C25 C24 -169.80(10) . . . . ?
Nd1 O1 C22 C23 -165.48(10) . . . . ?
Nd1 N1 C7 N2 9.53(16) . . . . ?
Nd1 N1 C8 C9 31.0(3) . . . . ?
Nd1 N1 C8 C13 -147.12(18) . . . . ?
Nd1 N2 C7 N1 -10.02(17) . . . . ?
Nd1 N2 C6 C1 72.7(2) . . . . ?
Nd1 N2 C6 C5 -99.4(2) . . . . ?
F1 C1 C6 N2 7.5(2) . . . . ?
F1 C1 C6 C5 -179.59(15) . . . . ?
F4 C9 C8 N1 2.4(3) . . . . ?
F4 C9 C8 C13 -179.29(15) . . . . ?
O2 C18 C19 C20 -17.7(2) . . . . ?
O2 C21 C20 C19 26.0(3) . . . . ?
O3 C17 C16 C15 -37.3(2) . . . . ?
F2 C5 C6 N2 -7.0(3) . . . . ?
F2 C5 C6 C1 -179.52(16) . . . . ?
N1 C8 C13 F3 0.1(3) . . . . ?
N1 C8 C13 C12 179.10(17) . . . . ?
C23 C24 C25 O1 -33.12(17) . . . . ?
C24 C23 C22 O1 -31.34(17) . . . . ?
C25 O1 C22 C23 11.01(18) . . . . ?
C18 O2 C21 C20 -38.0(2) . . . . ?
C18 C19 C20 C21 -5.0(3) . . . . ?
C21 O2 C18 C19 34.87(19) . . . . ?
C7 N1 C8 C9 -137.75(18) . . . . ?
C7 N1 C8 C13 44.2(2) . . . . ?
C7 N2 C6 C1 -136.68(18) . . . . ?
C7 N2 C6 C5 51.2(3) . . . . ?
C11 C10 C9 F4 178.81(16) . . . . ?
C11 C10 C9 C8 0.3(3) . . . . ?
C11 C12 C13 F3 178.51(16) . . . . ?
C11 C12 C13 C8 -0.5(3) . . . . ?
C17 O3 C14 C15 4.1(2) . . . . ?
C2 C3 C4 C5 -0.3(3) . . . . ?
C2 C1 C6 N2 -171.38(17) . . . . ?
C2 C1 C6 C5 1.5(3) . . . . ?
C3 C2 C1 F1 -179.53(16) . . . . ?
C3 C2 C1 C6 -0.6(3) . . . . ?
C3 C4 C5 F2 178.96(18) . . . . ?
C3 C4 C5 C6 1.3(3) . . . . ?
C10 C11 C12 C13 0.0(3) . . . . ?
C10 C9 C8 N1 -179.08(17) . . . . ?
C10 C9 C8 C13 -0.8(3) . . . . ?
C4 C5 C6 N2 170.69(18) . . . . ?
C4 C5 C6 C1 -1.8(3) . . . . ?
C22 O1 C25 C24 14.00(18) . . . . ?
C22 C23 C24 C25 39.33(17) . . . . ?
C9 C8 C13 F3 -178.14(15) . . . . ?
C9 C8 C13 C12 0.9(3) . . . . ?
C1 C2 C3 C4 0.0(3) . . . . ?
C8 N1 C7 N2 -176.18(15) . . . . ?
C14 O3 C17 C16 20.9(2) . . . . ?
C14 C15 C16 C17 39.6(2) . . . . ?
C16 C15 C14 O3 -27.3(2) . . . . ?
C6 N2 C7 N1 -170.60(15) . . . . ?
C12 C11 C10 C9 0.1(3) . . . . ?
